data_7100814
loop_
_publ_author_name
'Ben Tang'
'Yongqiang Dong'
'Matthias Haussler'
'Jacky W.Y Lam'
'Hui Tong'

_publ_section_title
;
Tunable Aggregation-Induced Emission of Novel
Dibenzofulvene Derivatives
;
_journal_name_full 'Chemical Communications'
_journal_paper_doi 10.1039/b515798f
_journal_year 2006
_chemical_formula_sum 'C26 H19 N'
_chemical_formula_weight 345.42
_space_group_IT_number 4
_symmetry_cell_setting monoclinic
_symmetry_space_group_name_Hall 'P 2yb'
_symmetry_space_group_name_H-M 'P 1 21 1'
_cell_angle_alpha 90.00
_cell_angle_beta 105.409(3)
_cell_angle_gamma 90.00
_cell_formula_units_Z 4
_cell_length_a 10.6320(18)
_cell_length_b 9.2506(15)
_cell_length_c 18.993(3)
_cell_measurement_temperature 100(2)
_cell_volume 1800.8(5)
_diffrn_ambient_temperature 100(2)
_exptl_crystal_density_diffrn 1.274
_cod_depositor_comments
;
The following automatic conversions were performed:
'_symmetry_cell_setting' value 'Monoclinic' changed to 'monoclinic'
according to '/home/saulius/struct/CIF-dictionaries/cif_core.dic'
dictionary named 'cif_core.dic' version 2.4.1 from 2010-06-29.

Automatic conversion script
Id: cif_fix_enum 1527 2010-12-29 10:47:43Z saulius 
;
_cod_original_sg_symbol_H-M 'P 21'
_cod_database_code 7100814

loop_
_symmetry_equiv_pos_as_xyz
'x, y, z'
'-x, y+1/2, -z'

loop_
_atom_site_label
_atom_site_type_symbol
_atom_site_fract_x
_atom_site_fract_y
_atom_site_fract_z
_atom_site_U_iso_or_equiv
_atom_site_adp_type
_atom_site_occupancy
_atom_site_symmetry_multiplicity
_atom_site_calc_flag
_atom_site_refinement_flags
_atom_site_disorder_assembly
_atom_site_disorder_group
N1A N 0.4454(3) 0.7199(4) 0.51282(18) 0.0405(8) Uani 1 1 d . . .
H1A H 0.3828 0.6836 0.5317 0.049 Uiso 1 1 d R . .
H1B H 0.4942 0.6470 0.5030 0.049 Uiso 1 1 d R . .
C1A C 0.8043(3) 0.6023(4) 0.43272(16) 0.0255(7) Uani 1 1 d . . .
C2A C 0.7927(3) 0.6422(4) 0.36075(17) 0.0295(7) Uani 1 1 d . . .
H2AA H 0.7460 0.7271 0.3413 0.035 Uiso 1 1 calc R . .
C3A C 0.8502(3) 0.5566(5) 0.31722(18) 0.0342(8) Uani 1 1 d . . .
H3AA H 0.8413 0.5827 0.2678 0.041 Uiso 1 1 calc R . .
C4A C 0.9199(3) 0.4344(5) 0.34550(19) 0.0380(9) Uani 1 1 d . . .
H4AA H 0.9626 0.3804 0.3161 0.046 Uiso 1 1 calc R . .
C5A C 0.9285(3) 0.3891(5) 0.41679(19) 0.0344(8) Uani 1 1 d . . .
H5AA H 0.9734 0.3027 0.4355 0.041 Uiso 1 1 calc R . .
C6A C 0.8699(3) 0.4735(4) 0.45959(17) 0.0269(7) Uani 1 1 d . . .
C7A C 0.8624(3) 0.4504(4) 0.53424(18) 0.0273(7) Uani 1 1 d . . .
C8A C 0.9102(3) 0.3381(4) 0.5825(2) 0.0328(8) Uani 1 1 d . . .
H8AA H 0.9538 0.2584 0.5679 0.039 Uiso 1 1 calc R . .
C9A C 0.8935(3) 0.3442(5) 0.6517(2) 0.0352(8) Uani 1 1 d . . .
H9AA H 0.9267 0.2687 0.6854 0.042 Uiso 1 1 calc R . .
C10A C 0.8284(3) 0.4596(5) 0.6727(2) 0.0361(8) Uani 1 1 d . . .
H10A H 0.8181 0.4618 0.7209 0.043 Uiso 1 1 calc R . .
C11A C 0.7780(3) 0.5722(5) 0.62508(19) 0.0338(8) Uani 1 1 d . . .
H11A H 0.7330 0.6502 0.6401 0.041 Uiso 1 1 calc R . .
C12A C 0.7950(3) 0.5680(4) 0.55505(17) 0.0252(6) Uani 1 1 d . . .
C13A C 0.7562(3) 0.6691(4) 0.49242(17) 0.0259(7) Uani 1 1 d . . .
C14A C 0.6921(3) 0.7960(4) 0.48981(17) 0.0239(6) Uani 1 1 d . . .
C15A C 0.6437(3) 0.8571(4) 0.55119(17) 0.0272(7) Uani 1 1 d . . .
C16A C 0.5205(3) 0.8196(4) 0.55876(18) 0.0300(7) Uani 1 1 d . . .
C17A C 0.4718(3) 0.8897(4) 0.61118(18) 0.0312(7) Uani 1 1 d . . .
H17A H 0.3886 0.8643 0.6170 0.037 Uiso 1 1 calc R . .
C18A C 0.5453(4) 0.9969(5) 0.65483(19) 0.0363(8) Uani 1 1 d . . .
H18A H 0.5104 1.0460 0.6893 0.044 Uiso 1 1 calc R . .
C19A C 0.6666(4) 1.0325(5) 0.64891(18) 0.0362(8) Uani 1 1 d . . .
H19A H 0.7176 1.1028 0.6804 0.043 Uiso 1 1 calc R . .
C20A C 0.7147(3) 0.9638(4) 0.59571(18) 0.0316(7) Uani 1 1 d . . .
H20A H 0.7977 0.9909 0.5900 0.038 Uiso 1 1 calc R . .
C21A C 0.6679(3) 0.8929(4) 0.42560(17) 0.0275(7) Uani 1 1 d . . .
C22A C 0.7703(3) 0.9753(4) 0.41308(19) 0.0331(8) Uani 1 1 d . . .
H22A H 0.8549 0.9686 0.4458 0.040 Uiso 1 1 calc R . .
C23A C 0.7491(4) 1.0668(5) 0.3531(2) 0.0376(8) Uani 1 1 d . . .
H23A H 0.8194 1.1211 0.3445 0.045 Uiso 1 1 calc R . .
C24A C 0.6261(4) 1.0790(5) 0.30606(19) 0.0395(9) Uani 1 1 d . . .
H24A H 0.6123 1.1398 0.2644 0.047 Uiso 1 1 calc R . .
C25A C 0.5237(3) 1.0034(5) 0.31926(18) 0.0355(8) Uani 1 1 d . . .
H25A H 0.4386 1.0150 0.2877 0.043 Uiso 1 1 calc R . .
C26A C 0.5436(3) 0.9094(4) 0.37877(18) 0.0316(7) Uani 1 1 d . . .
H26A H 0.4723 0.8568 0.3873 0.038 Uiso 1 1 calc R . .
N1B N 1.0691(3) 0.4027(4) 1.01511(18) 0.0397(7) Uani 1 1 d . . .
H1C H 1.0142 0.3268 1.0058 0.048 Uiso 1 1 d R . .
H1D H 1.1521 0.3719 1.0313 0.048 Uiso 1 1 d R . .
C1B C 0.6391(3) 0.2785(4) 0.93978(18) 0.0285(7) Uani 1 1 d . . .
C2B C 0.5804(3) 0.3138(4) 0.86759(19) 0.0312(7) Uani 1 1 d . . .
H2BA H 0.6039 0.4000 0.8471 0.037 Uiso 1 1 calc R . .
C3B C 0.4864(3) 0.2211(5) 0.8254(2) 0.0360(8) Uani 1 1 d . . .
H3BA H 0.4466 0.2445 0.7758 0.043 Uiso 1 1 calc R . .
C4B C 0.4503(3) 0.0955(5) 0.8547(2) 0.0382(9) Uani 1 1 d . . .
H4BA H 0.3850 0.0347 0.8254 0.046 Uiso 1 1 calc R . .
C5B C 0.5093(3) 0.0582(5) 0.9267(2) 0.0367(8) Uani 1 1 d . . .
H5BA H 0.4848 -0.0279 0.9469 0.044 Uiso 1 1 calc R . .
C6B C 0.6040(3) 0.1479(4) 0.96860(18) 0.0298(7) Uani 1 1 d . . .
C7B C 0.6837(3) 0.1334(4) 1.04380(18) 0.0286(7) Uani 1 1 d . . .
C8B C 0.6842(3) 0.0223(4) 1.09351(19) 0.0325(7) Uani 1 1 d . . .
H8BA H 0.6277 -0.0586 1.0803 0.039 Uiso 1 1 calc R . .
C9B C 0.7686(3) 0.0328(5) 1.1620(2) 0.0369(8) Uani 1 1 d . . .
H9BA H 0.7710 -0.0416 1.1968 0.044 Uiso 1 1 calc R . .
C10B C 0.8504(4) 0.1520(5) 1.1806(2) 0.0375(8) Uani 1 1 d . . .
H10B H 0.9080 0.1573 1.2283 0.045 Uiso 1 1 calc R . .
C11B C 0.8505(3) 0.2635(4) 1.13161(18) 0.0322(8) Uani 1 1 d . . .
H11B H 0.9063 0.3448 1.1453 0.039 Uiso 1 1 calc R . .
C12B C 0.7660(3) 0.2523(4) 1.06141(18) 0.0280(7) Uani 1 1 d . . .
C13B C 0.7420(3) 0.3517(4) 0.99759(16) 0.0276(7) Uani 1 1 d . . .
C14B C 0.8000(3) 0.4793(4) 0.99318(16) 0.0248(6) Uani 1 1 d . . .
C15B C 0.9078(3) 0.5437(4) 1.05295(16) 0.0255(7) Uani 1 1 d . . .
C16B C 1.0368(3) 0.5044(4) 1.06138(18) 0.0301(7) Uani 1 1 d . . .
C17B C 1.1350(3) 0.5730(4) 1.11556(19) 0.0321(7) Uani 1 1 d . . .
H17B H 1.2236 0.5458 1.1225 0.039 Uiso 1 1 calc R . .
C18B C 1.1029(3) 0.6796(5) 1.15865(18) 0.0343(8) Uani 1 1 d . . .
H18B H 1.1701 0.7265 1.1944 0.041 Uiso 1 1 calc R . .
C19B C 0.9761(4) 0.7188(5) 1.15060(19) 0.0362(8) Uani 1 1 d . . .
H19B H 0.9550 0.7910 1.1811 0.043 Uiso 1 1 calc R . .
C20B C 0.8779(3) 0.6519(4) 1.09725(17) 0.0318(7) Uani 1 1 d . . .
H20B H 0.7896 0.6800 1.0909 0.038 Uiso 1 1 calc R . .
C21B C 0.7587(3) 0.5762(4) 0.92820(17) 0.0292(7) Uani 1 1 d . . .
C22B C 0.8405(3) 0.5965(4) 0.88156(17) 0.0328(8) Uani 1 1 d . . .
H22B H 0.9216 0.5473 0.8905 0.039 Uiso 1 1 calc R . .
C23B C 0.8010(4) 0.6891(5) 0.82254(19) 0.0406(9) Uani 1 1 d . . .
H23B H 0.8566 0.7049 0.7916 0.049 Uiso 1 1 calc R . .
C24B C 0.6818(4) 0.7588(5) 0.8079(2) 0.0452(10) Uani 1 1 d . . .
H24B H 0.6545 0.8191 0.7662 0.054 Uiso 1 1 calc R . .
C25B C 0.6027(4) 0.7406(5) 0.8544(2) 0.0413(9) Uani 1 1 d . . .
H25B H 0.5220 0.7906 0.8454 0.050 Uiso 1 1 calc R . .
C26B C 0.6418(3) 0.6483(5) 0.91460(19) 0.0342(8) Uani 1 1 d . . .
H26B H 0.5871 0.6354 0.9463 0.041 Uiso 1 1 calc R . .

loop_
_atom_site_aniso_label
_atom_site_aniso_U_11
_atom_site_aniso_U_22
_atom_site_aniso_U_33
_atom_site_aniso_U_23
_atom_site_aniso_U_13
_atom_site_aniso_U_12
N1A 0.0440(16) 0.036(2) 0.0451(18) -0.0030(16) 0.0182(14) -0.0032(15)
C1A 0.0277(13) 0.0261(18) 0.0224(14) -0.0018(13) 0.0062(11) -0.0049(13)
C2A 0.0330(15) 0.0283(19) 0.0256(15) -0.0056(14) 0.0050(12) -0.0052(14)
C3A 0.0387(16) 0.040(2) 0.0239(15) -0.0061(15) 0.0074(13) -0.0074(16)
C4A 0.0389(17) 0.048(3) 0.0272(16) -0.0137(17) 0.0095(13) -0.0039(17)
C5A 0.0367(16) 0.031(2) 0.0346(17) -0.0088(16) 0.0075(13) 0.0048(16)
C6A 0.0268(13) 0.0260(19) 0.0260(15) -0.0060(14) 0.0036(11) -0.0048(13)
C7A 0.0276(14) 0.0250(18) 0.0291(15) 0.0005(14) 0.0075(12) -0.0010(13)
C8A 0.0312(15) 0.028(2) 0.0379(18) 0.0047(16) 0.0072(13) 0.0041(14)
C9A 0.0354(16) 0.033(2) 0.0362(17) 0.0092(17) 0.0087(13) 0.0086(15)
C10A 0.0405(17) 0.040(2) 0.0301(16) 0.0089(16) 0.0134(14) 0.0103(17)
C11A 0.0346(15) 0.033(2) 0.0363(17) 0.0069(16) 0.0131(13) 0.0103(16)
C12A 0.0249(13) 0.0228(17) 0.0269(15) 0.0025(14) 0.0051(11) -0.0008(13)
C13A 0.0242(13) 0.0275(19) 0.0266(14) 0.0034(14) 0.0080(11) -0.0025(13)
C14A 0.0263(13) 0.0211(17) 0.0245(14) 0.0009(13) 0.0071(11) 0.0012(12)
C15A 0.0322(14) 0.0252(18) 0.0247(14) 0.0047(14) 0.0085(12) 0.0043(14)
C16A 0.0349(15) 0.028(2) 0.0262(15) 0.0050(14) 0.0074(12) 0.0061(14)
C17A 0.0359(16) 0.031(2) 0.0290(15) 0.0037(15) 0.0119(13) 0.0059(15)
C18A 0.055(2) 0.028(2) 0.0263(16) 0.0071(15) 0.0120(14) 0.0146(17)
C19A 0.0510(19) 0.032(2) 0.0241(16) -0.0036(15) 0.0071(14) 0.0025(17)
C20A 0.0432(17) 0.026(2) 0.0250(15) 0.0009(14) 0.0084(13) -0.0029(15)
C21A 0.0351(15) 0.0239(18) 0.0248(14) -0.0005(14) 0.0102(12) 0.0003(14)
C22A 0.0397(16) 0.029(2) 0.0299(16) 0.0034(15) 0.0090(13) 0.0003(15)
C23A 0.0512(19) 0.027(2) 0.0388(19) 0.0036(17) 0.0196(16) -0.0029(17)
C24A 0.062(2) 0.035(2) 0.0247(16) 0.0083(16) 0.0167(15) 0.0083(19)
C25A 0.0435(18) 0.039(2) 0.0224(15) 0.0050(15) 0.0058(13) 0.0126(17)
C26A 0.0378(16) 0.030(2) 0.0280(16) -0.0001(15) 0.0113(13) 0.0018(15)
N1B 0.0435(15) 0.037(2) 0.0397(16) -0.0020(15) 0.0123(13) 0.0033(14)
C1B 0.0312(15) 0.0255(19) 0.0305(16) -0.0009(14) 0.0111(12) 0.0042(13)
C2B 0.0377(16) 0.0234(19) 0.0325(17) -0.0058(14) 0.0093(13) 0.0047(14)
C3B 0.0378(17) 0.036(2) 0.0334(17) -0.0064(16) 0.0070(14) 0.0059(16)
C4B 0.0418(17) 0.037(2) 0.0349(18) -0.0098(17) 0.0091(15) -0.0005(17)
C5B 0.0463(18) 0.030(2) 0.0376(18) -0.0066(17) 0.0170(15) -0.0019(17)
C6B 0.0352(15) 0.030(2) 0.0267(15) -0.0016(15) 0.0129(12) 0.0037(15)
C7B 0.0321(14) 0.0260(19) 0.0315(16) 0.0003(14) 0.0151(12) 0.0041(14)
C8B 0.0382(16) 0.0236(18) 0.0394(18) 0.0020(15) 0.0166(14) -0.0017(15)
C9B 0.0458(18) 0.034(2) 0.0352(18) 0.0072(16) 0.0187(15) 0.0030(16)
C10B 0.0449(18) 0.036(2) 0.0313(17) 0.0081(17) 0.0099(14) -0.0001(17)
C11B 0.0355(16) 0.033(2) 0.0261(16) 0.0047(15) 0.0050(12) -0.0039(15)
C12B 0.0287(14) 0.0281(19) 0.0297(16) 0.0021(14) 0.0121(12) 0.0033(14)
C13B 0.0314(14) 0.0289(19) 0.0247(14) 0.0004(14) 0.0111(12) 0.0033(14)
C14B 0.0306(14) 0.0247(18) 0.0204(13) 0.0021(13) 0.0090(11) 0.0029(13)
C15B 0.0355(15) 0.0227(18) 0.0179(13) 0.0063(13) 0.0064(11) 0.0003(14)
C16B 0.0360(16) 0.0263(19) 0.0276(15) 0.0047(14) 0.0079(13) -0.0004(15)
C17B 0.0343(15) 0.028(2) 0.0344(17) 0.0041(16) 0.0096(13) 0.0009(15)
C18B 0.0393(17) 0.036(2) 0.0253(15) 0.0060(15) 0.0038(13) -0.0052(16)
C19B 0.0518(19) 0.034(2) 0.0242(15) 0.0013(15) 0.0122(14) 0.0015(17)
C20B 0.0392(16) 0.032(2) 0.0231(14) -0.0013(15) 0.0070(12) 0.0019(15)
C21B 0.0389(15) 0.0245(19) 0.0223(14) 0.0010(14) 0.0046(12) -0.0003(15)
C22B 0.0442(17) 0.030(2) 0.0232(15) 0.0043(15) 0.0067(13) -0.0029(15)
C23B 0.059(2) 0.035(2) 0.0252(16) -0.0019(16) 0.0075(15) -0.0124(19)
C24B 0.067(2) 0.032(2) 0.0269(17) 0.0056(16) -0.0056(16) -0.006(2)
C25B 0.054(2) 0.025(2) 0.0360(19) -0.0005(17) -0.0037(16) 0.0071(17)
C26B 0.0419(17) 0.029(2) 0.0287(16) -0.0046(15) 0.0041(13) -0.0018(16)

loop_
_geom_bond_atom_site_label_1
_geom_bond_atom_site_label_2
_geom_bond_distance
_geom_bond_site_symmetry_2
_geom_bond_publ_flag
N1A C16A 1.371(5) . ?
C1A C2A 1.389(4) . ?
C1A C6A 1.407(5) . ?
C1A C13A 1.495(4) . ?
C2A C3A 1.398(5) . ?
C3A C4A 1.379(6) . ?
C4A C5A 1.397(5) . ?
C5A C6A 1.388(5) . ?
C6A C7A 1.457(5) . ?
C7A C8A 1.389(5) . ?
C7A C12A 1.416(5) . ?
C8A C9A 1.373(5) . ?
C9A C10A 1.387(6) . ?
C10A C11A 1.390(5) . ?
C11A C12A 1.389(5) . ?
C12A C13A 1.483(4) . ?
C13A C14A 1.352(5) . ?
C14A C21A 1.480(5) . ?
C14A C15A 1.504(4) . ?
C15A C20A 1.386(5) . ?
C15A C16A 1.399(4) . ?
C16A C17A 1.398(5) . ?
C17A C18A 1.391(6) . ?
C18A C19A 1.365(5) . ?
C19A C20A 1.401(5) . ?
C21A C26A 1.392(5) . ?
C21A C22A 1.400(5) . ?
C22A C23A 1.389(5) . ?
C23A C24A 1.378(5) . ?
C24A C25A 1.372(6) . ?
C25A C26A 1.397(5) . ?
N1B C16B 1.392(5) . ?
C1B C2B 1.386(5) . ?
C1B C6B 1.417(5) . ?
C1B C13B 1.491(5) . ?
C2B C3B 1.397(5) . ?
C3B C4B 1.386(6) . ?
C4B C5B 1.388(5) . ?
C5B C6B 1.382(5) . ?
C6B C7B 1.461(5) . ?
C7B C12B 1.390(5) . ?
C7B C8B 1.395(5) . ?
C8B C9B 1.374(5) . ?
C9B C10B 1.390(6) . ?
C10B C11B 1.390(5) . ?
C11B C12B 1.400(5) . ?
C12B C13B 1.488(5) . ?
C13B C14B 1.346(5) . ?
C14B C21B 1.494(5) . ?
C14B C15B 1.505(4) . ?
C15B C16B 1.387(4) . ?
C15B C20B 1.397(5) . ?
C16B C17B 1.408(5) . ?
C17B C18B 1.382(6) . ?
C18B C19B 1.364(5) . ?
C19B C20B 1.392(5) . ?
C21B C26B 1.373(5) . ?
C21B C22B 1.409(5) . ?
C22B C23B 1.384(5) . ?
C23B C24B 1.383(6) . ?
C24B C25B 1.381(6) . ?
C25B C26B 1.399(6) . ?

loop_
_cod_related_entry_id
_cod_related_entry_database
_cod_related_entry_code
1 ChemSpider 10161147
